data_2207831
loop_
_publ_author_name
'Shun-Li Li'
'Jian-Fang Ma'
'Ying-Ying Liu'

_publ_section_title
;
 Aquachlorotriphenyltin(IV) pyridine disolvate
;
_journal_coeditor_code LH6561
_journal_issue 1
_journal_name_full 'Acta Crystallographica Section E'
_journal_page_first m172
_journal_page_last m174
_journal_paper_doi 10.1107/S1600536805042315
_journal_volume 62
_journal_year 2006
_chemical_formula_iupac '[Sn (C6 H5)3 Cl (H2 O)], 2C5 H5 N'
_chemical_formula_moiety 'C18 H17 Cl O Sn, 2C5 H5 N'
_chemical_formula_sum 'C28 H27 Cl N2 O Sn'
_chemical_formula_weight 561.66
_chemical_name_systematic
;
Aquachlorotriphenyltin(IV) pyridine disolvate
;
_space_group_IT_number 33
_symmetry_cell_setting orthorhombic
_symmetry_space_group_name_Hall 'P 2c -2n'
_symmetry_space_group_name_H-M 'P n a 21'
_atom_sites_solution_hydrogens geom
_atom_sites_solution_primary direct
_atom_sites_solution_secondary difmap
_audit_creation_method SHELXL-97
_cell_angle_alpha 90.000
_cell_angle_beta 90.000
_cell_angle_gamma 90.000
_cell_formula_units_Z 4
_cell_length_a 15.492(5)
_cell_length_b 15.925(5)
_cell_length_c 10.885(5)
_cell_measurement_reflns_used 8982
_cell_measurement_temperature 293(2)
_cell_measurement_theta_max 28.2
_cell_measurement_theta_min 2.2
_cell_volume 2685.4(17)
_computing_cell_refinement 'SAINT (Bruker, 1999)'
_computing_data_collection 'SMART (Bruker, 1997)'
_computing_data_reduction SAINT
_computing_molecular_graphics 'SHELXTL-Plus (Sheldrick, 1990)'
_computing_publication_material SHELXL97
_computing_structure_refinement 'SHELXL97 (Sheldrick, 1997)'
_computing_structure_solution 'SHELXS97 (Sheldrick, 1997)'
_diffrn_ambient_temperature 293(2)
_diffrn_measured_fraction_theta_full 1.000
_diffrn_measured_fraction_theta_max 0.952
_diffrn_measurement_device_type 'Bruker APEX CCD area-detector'
_diffrn_measurement_method \w
_diffrn_radiation_monochromator graphite
_diffrn_radiation_source 'fine-focus sealed tube'
_diffrn_radiation_type MoK\a
_diffrn_radiation_wavelength 0.71069
_diffrn_reflns_av_R_equivalents 0.0204
_diffrn_reflns_av_sigmaI/netI 0.0226
_diffrn_reflns_limit_h_max 20
_diffrn_reflns_limit_h_min -14
_diffrn_reflns_limit_k_max 20
_diffrn_reflns_limit_k_min -20
_diffrn_reflns_limit_l_max 14
_diffrn_reflns_limit_l_min -10
_diffrn_reflns_number 15753
_diffrn_reflns_theta_full 25.00
_diffrn_reflns_theta_max 28.38
_diffrn_reflns_theta_min 1.83
_diffrn_standards_decay_% 0
_diffrn_standards_interval_count 0
_diffrn_standards_number 0
_exptl_absorpt_coefficient_mu 1.072
_exptl_absorpt_correction_T_max 0.882
_exptl_absorpt_correction_T_min 0.623
_exptl_absorpt_correction_type multi-scan
_exptl_absorpt_process_details '(SADABS; Sheldrick, 1996)'
_exptl_crystal_colour colorless
_exptl_crystal_density_diffrn 1.389
_exptl_crystal_density_method 'not measured'
_exptl_crystal_description needle
_exptl_crystal_F_000 1136
_exptl_crystal_size_max 0.432
_exptl_crystal_size_mid 0.126
_exptl_crystal_size_min 0.113
_refine_diff_density_max 0.298
_refine_diff_density_min -0.223
_refine_ls_abs_structure_details 'Flack (1983), 2299 Friedels'
_refine_ls_abs_structure_Flack -0.005(16)
_refine_ls_extinction_coef 0.0062(2)
_refine_ls_extinction_expression Fc^*^=kFc[1+0.001xFc^2^\l^3^/sin(2\q)]^-1/4^
_refine_ls_extinction_method SHELXL97
_refine_ls_goodness_of_fit_ref 1.038
_refine_ls_hydrogen_treatment mixed
_refine_ls_matrix_type full
_refine_ls_number_parameters 307
_refine_ls_number_reflns 5668
_refine_ls_number_restraints 1
_refine_ls_restrained_S_all 1.038
_refine_ls_R_factor_all 0.0223
_refine_ls_R_factor_gt 0.0189
_refine_ls_shift/su_max 0.002
_refine_ls_shift/su_mean 0.000
_refine_ls_structure_factor_coef Fsqd
_refine_ls_weighting_details 'calc w=1/[\s^2^(Fo^2^)+(0.0281P)^2^] where P=(Fo^2^+2Fc^2^)/3'
_refine_ls_weighting_scheme calc
_refine_ls_wR_factor_gt 0.0476
_refine_ls_wR_factor_ref 0.0489
_reflns_number_gt 5086
_reflns_number_total 5668
_reflns_threshold_expression I>2\s(I)
_cod_data_source_file lh6561.cif
_cod_data_source_block I
_cod_depositor_comments
;
The following automatic conversions were performed:
'_symmetry_cell_setting' value 'Orthorhombic' changed to 'orthorhombic'
according to '/home/saulius/struct/CIF-dictionaries/cif_core.dic'
dictionary named 'cif_core.dic' version 2.4.1 from 2010-06-29.

Automatic conversion script
Id: cif_fix_enum 1527 2010-12-29 10:47:43Z saulius 

The following automatic conversions were performed:

'_chemical_melting_point' value 'not measured' was changed to '?' -
the value is undefined or not given.

Automatic conversion script
Id: cif_fix_values 1646 2011-03-28 12:23:43Z adriana 

The following automatic conversions were performed:

'_chemical_melting_point' value 'not measured' was changed to '?' -
the value is undefined or not given.

'_symmetry_cell_setting' value
'Orthorhombic' changed to 'orthorhombic' according to
/home/saulius/struct/CIF-dictionaries/cif_core.dic dictionary named
'cif_core.dic' version 2.4.1 from 2010-06-29.

Automatic conversion script
Id: cif_fix_values 1715 2011-07-08 13:25:40Z adriana 
;
_cod_database_code 2207831
_cod_database_fobs_code 2207831

loop_
_symmetry_equiv_pos_as_xyz
'x, y, z'
'-x, -y, z+1/2'
'-x+1/2, y+1/2, z+1/2'
'x+1/2, -y+1/2, z'

loop_
_atom_site_label
_atom_site_fract_x
_atom_site_fract_y
_atom_site_fract_z
_atom_site_U_iso_or_equiv
_atom_site_adp_type
_atom_site_calc_flag
_atom_site_refinement_flags
_atom_site_occupancy
_atom_site_type_symbol
C1 0.51354(18) 0.82066(19) 0.6124(3) 0.0883(9) Uani d . 1 C
H1 0.4845 0.8540 0.6690 0.106 Uiso calc R 1 H
C2 0.5405(2) 0.85287(16) 0.5045(3) 0.0850(8) Uani d . 1 C
H2 0.5304 0.9089 0.4853 0.102 Uiso calc R 1 H
C3 0.5825(2) 0.80206(19) 0.4246(3) 0.0785(8) Uani d . 1 C
H3 0.6017 0.8227 0.3495 0.094 Uiso calc R 1 H
C4 0.59618(16) 0.72082(16) 0.4556(2) 0.0691(6) Uani d . 1 C
H4 0.6246 0.6865 0.3995 0.083 Uiso calc R 1 H
C5 0.52989(14) 0.73769(15) 0.6370(3) 0.0776(6) Uani d . 1 C
H5 0.5107 0.7155 0.7112 0.093 Uiso calc R 1 H
C6 0.46244(16) 0.43538(16) 0.4866(2) 0.0700(6) Uani d . 1 C
H6 0.4664 0.4874 0.4482 0.084 Uiso calc R 1 H
C7 0.40878(17) 0.3772(2) 0.4368(2) 0.0813(8) Uani d . 1 C
H7 0.3759 0.3896 0.3677 0.098 Uiso calc R 1 H
C8 0.40433(19) 0.3001(2) 0.4905(3) 0.0876(9) Uani d . 1 C
H8 0.3694 0.2584 0.4574 0.105 Uiso calc R 1 H
C9 0.45174(18) 0.28495(17) 0.5935(2) 0.0793(8) Uani d . 1 C
H9 0.4491 0.2331 0.6327 0.095 Uiso calc R 1 H
C10 0.50346(12) 0.34791(12) 0.6381(3) 0.0643(5) Uani d . 1 C
H10 0.5359 0.3373 0.7083 0.077 Uiso calc R 1 H
C11 0.77724(13) 0.68223(14) 0.7079(2) 0.0551(5) Uani d . 1 C
H11 0.7440 0.6884 0.6373 0.066 Uiso calc R 1 H
C12 0.79864(17) 0.75269(15) 0.7782(3) 0.0721(7) Uani d . 1 C
H12 0.7799 0.8057 0.7542 0.087 Uiso calc R 1 H
C13 0.8473(2) 0.7435(2) 0.8825(3) 0.0827(11) Uani d . 1 C
H13 0.8617 0.7905 0.9289 0.099 Uiso calc R 1 H
C14 0.8745(2) 0.6664(2) 0.9188(2) 0.0852(9) Uani d . 1 C
H14 0.9071 0.6608 0.9901 0.102 Uiso calc R 1 H
C15 0.85403(17) 0.59632(15) 0.8499(2) 0.0642(6) Uani d . 1 C
H15 0.8731 0.5438 0.8757 0.077 Uiso calc R 1 H
C16 0.80552(13) 0.60262(12) 0.74313(17) 0.0445(4) Uani d . 1 C
C17 0.69499(16) 0.39679(14) 0.85288(19) 0.0580(5) Uani d . 1 C
H17 0.6919 0.4498 0.8885 0.070 Uiso calc R 1 H
C18 0.66487(18) 0.32782(19) 0.9169(2) 0.0774(8) Uani d . 1 C
H18 0.6409 0.3351 0.9945 0.093 Uiso calc R 1 H
C19 0.6699(2) 0.2496(2) 0.8680(3) 0.0825(11) Uani d . 1 C
H19 0.6503 0.2035 0.9123 0.099 Uiso calc R 1 H
C20 0.70402(17) 0.23894(15) 0.7529(3) 0.0772(8) Uani d . 1 C
H20 0.7068 0.1855 0.7185 0.093 Uiso calc R 1 H
C21 0.73442(14) 0.30760(14) 0.6877(2) 0.0573(6) Uani d . 1 C
H21 0.7583 0.2997 0.6102 0.069 Uiso calc R 1 H
C22 0.72966(11) 0.38797(12) 0.73637(18) 0.0425(4) Uani d . 1 C
C23 0.76955(15) 0.49598(10) 0.4412(3) 0.0456(5) Uani d . 1 C
C24 0.8438(2) 0.49805(15) 0.3697(3) 0.0692(8) Uani d . 1 C
H24 0.8977 0.4978 0.4075 0.083 Uiso calc R 1 H
C25 0.8386(3) 0.50045(16) 0.2425(3) 0.0848(11) Uani d . 1 C
H25 0.8890 0.5026 0.1961 0.102 Uiso calc R 1 H
C26 0.7610(3) 0.49965(14) 0.1849(4) 0.0792(10) Uani d . 1 C
H26 0.7582 0.5012 0.0996 0.095 Uiso calc R 1 H
C27 0.6874(3) 0.49658(15) 0.2522(3) 0.0794(10) Uani d . 1 C
H27 0.6341 0.4951 0.2128 0.095 Uiso calc R 1 H
C28 0.6912(2) 0.49569(13) 0.3795(3) 0.0621(7) Uani d . 1 C
H28 0.6401 0.4949 0.4244 0.075 Uiso calc R 1 H
N1 0.57166(13) 0.68770(12) 0.56033(19) 0.0644(5) Uani d . 1 N
N2 0.50952(11) 0.42256(11) 0.58661(17) 0.0599(5) Uani d . 1 N
O1 0.63289(8) 0.53842(9) 0.6501(2) 0.0478(3) Uani d . 1 O
Sn1 0.776999(6) 0.493730(5) 0.63796(5) 0.03979(5) Uani d . 1 Sn
Cl1 0.93047(3) 0.44400(3) 0.64344(8) 0.06432(13) Uani d . 1 Cl
H1B 0.5994(19) 0.5037(13) 0.646(5) 0.070(8) Uiso d . 1 H
H1A 0.6200(15) 0.5809(15) 0.619(3) 0.071(8) Uiso d . 1 H

loop_
_atom_site_aniso_label
_atom_site_aniso_U_11
_atom_site_aniso_U_22
_atom_site_aniso_U_33
_atom_site_aniso_U_12
_atom_site_aniso_U_13
_atom_site_aniso_U_23
C1 0.0821(17) 0.0832(17) 0.100(3) 0.0289(13) 0.0149(17) -0.0179(18)
C2 0.0815(18) 0.0560(14) 0.117(2) 0.0082(13) -0.0076(17) 0.0160(15)
C3 0.0849(19) 0.0792(18) 0.0715(17) -0.0070(15) 0.0072(14) 0.0237(15)
C4 0.0689(16) 0.0708(15) 0.0674(16) 0.0067(12) 0.0105(12) -0.0028(12)
C5 0.0716(13) 0.0954(16) 0.0657(14) 0.0131(12) 0.0106(19) 0.019(2)
C6 0.0600(14) 0.0763(15) 0.0737(16) 0.0057(12) 0.0032(12) 0.0255(13)
C7 0.0631(16) 0.126(2) 0.0551(15) -0.0085(16) -0.0078(12) 0.0116(16)
C8 0.0811(19) 0.107(2) 0.0747(18) -0.0416(17) 0.0023(15) -0.0173(17)
C9 0.0820(17) 0.0642(14) 0.092(2) -0.0183(13) 0.0126(14) 0.0155(12)
C10 0.0534(10) 0.0744(13) 0.0652(12) -0.0008(9) -0.0013(16) 0.020(2)
C11 0.0560(13) 0.0454(11) 0.0638(14) -0.0054(9) 0.0009(10) -0.0016(10)
C12 0.0772(17) 0.0462(12) 0.093(2) -0.0100(11) 0.0196(15) -0.0111(12)
C13 0.101(2) 0.080(2) 0.068(2) -0.0286(19) 0.0122(16) -0.0331(17)
C14 0.114(2) 0.090(2) 0.0513(15) -0.0262(17) -0.0139(14) -0.0147(14)
C15 0.0842(17) 0.0615(13) 0.0469(12) -0.0112(12) -0.0106(11) 0.0039(10)
C16 0.0449(10) 0.0453(10) 0.0433(11) -0.0086(8) 0.0050(8) 0.0002(8)
C17 0.0689(14) 0.0574(13) 0.0476(13) -0.0010(11) 0.0028(10) 0.0040(9)
C18 0.0793(18) 0.096(2) 0.0571(15) -0.0071(14) 0.0074(13) 0.0312(15)
C19 0.0777(19) 0.067(2) 0.102(3) -0.0175(15) -0.0097(18) 0.0453(18)
C20 0.0747(17) 0.0393(12) 0.117(2) -0.0087(11) -0.0142(17) 0.0076(13)
C21 0.0597(13) 0.0438(11) 0.0685(14) -0.0029(9) -0.0012(10) -0.0043(9)
C22 0.0402(11) 0.0404(10) 0.0469(11) -0.0004(7) -0.0049(8) 0.0035(8)
C23 0.0565(14) 0.0373(11) 0.0431(14) -0.0018(7) 0.0031(9) -0.0023(7)
C24 0.0648(17) 0.087(2) 0.0559(17) -0.0105(11) 0.0123(13) -0.0073(11)
C25 0.096(3) 0.100(3) 0.058(2) -0.0137(14) 0.0288(19) -0.0092(12)
C26 0.117(3) 0.080(2) 0.0407(14) -0.0020(14) 0.0075(17) -0.0036(9)
C27 0.092(3) 0.094(2) 0.0523(18) 0.0076(14) -0.0194(17) -0.0043(11)
C28 0.0617(16) 0.0771(18) 0.0475(15) 0.0072(11) -0.0006(12) -0.0027(9)
N1 0.0623(11) 0.0561(10) 0.0750(13) 0.0096(9) 0.0040(10) 0.0142(9)
N2 0.0497(10) 0.0562(10) 0.0737(13) -0.0021(8) -0.0049(8) 0.0047(8)
O1 0.0475(7) 0.0400(6) 0.0559(10) 0.0022(6) -0.0022(8) 0.0001(9)
Sn1 0.04407(7) 0.03517(6) 0.04012(7) -0.00214(4) 0.00003(10) 0.00169(12)
Cl1 0.0463(2) 0.0562(2) 0.0904(4) 0.00624(17) 0.0004(4) 0.0133(5)

loop_
_atom_type_symbol
_atom_type_description
_atom_type_scat_dispersion_real
_atom_type_scat_dispersion_imag
_atom_type_scat_source
C C 0.0033 0.0016 'International Tables Vol C Tables 4.2.6.8 and 6.1.1.4'
H H 0.0000 0.0000 'International Tables Vol C Tables 4.2.6.8 and 6.1.1.4'
N N 0.0061 0.0033 'International Tables Vol C Tables 4.2.6.8 and 6.1.1.4'
O O 0.0106 0.0060 'International Tables Vol C Tables 4.2.6.8 and 6.1.1.4'
Sn Sn -0.6537 1.4246 'International Tables Vol C Tables 4.2.6.8 and 6.1.1.4'
Cl Cl 0.1484 0.1585 'International Tables Vol C Tables 4.2.6.8 and 6.1.1.4'

loop_
_geom_angle_atom_site_label_1
_geom_angle_atom_site_label_2
_geom_angle_atom_site_label_3
_geom_angle
_geom_angle_publ_flag
C2 C1 C5 118.7(3) ?
C2 C1 H1 120.7 ?
C5 C1 H1 120.7 ?
C1 C2 C3 118.7(2) ?
C1 C2 H2 120.6 ?
C3 C2 H2 120.6 ?
C4 C3 C2 119.1(2) ?
C4 C3 H3 120.5 ?
C2 C3 H3 120.5 ?
N1 C4 C3 123.7(3) ?
N1 C4 H4 118.1 ?
C3 C4 H4 118.1 ?
N1 C5 C1 123.1(3) ?
N1 C5 H5 118.4 ?
C1 C5 H5 118.4 ?
N2 C6 C7 124.0(2) ?
N2 C6 H6 118.0 ?
C7 C6 H6 118.0 ?
C6 C7 C8 118.3(2) ?
C6 C7 H7 120.8 ?
C8 C7 H7 120.8 ?
C7 C8 C9 119.1(3) ?
C7 C8 H8 120.4 ?
C9 C8 H8 120.4 ?
C8 C9 C10 118.4(3) ?
C8 C9 H9 120.8 ?
C10 C9 H9 120.8 ?
N2 C10 C9 123.4(3) ?
N2 C10 H10 118.3 ?
C9 C10 H10 118.3 ?
C16 C11 C12 120.3(2) ?
C16 C11 H11 119.9 ?
C12 C11 H11 119.9 ?
C13 C12 C11 119.9(3) ?
C13 C12 H12 120.1 ?
C11 C12 H12 120.1 ?
C14 C13 C12 120.6(3) ?
C14 C13 H13 119.7 ?
C12 C13 H13 119.7 ?
C13 C14 C15 120.1(3) ?
C13 C14 H14 119.9 ?
C15 C14 H14 119.9 ?
C14 C15 C16 121.3(2) ?
C14 C15 H15 119.3 ?
C16 C15 H15 119.3 ?
C15 C16 C11 117.8(2) ?
C15 C16 Sn1 120.33(16) ?
C11 C16 Sn1 121.88(16) ?
C18 C17 C22 120.8(2) ?
C18 C17 H17 119.6 ?
C22 C17 H17 119.6 ?
C19 C18 C17 120.8(3) ?
C19 C18 H18 119.6 ?
C17 C18 H18 119.6 ?
C18 C19 C20 119.7(3) ?
C18 C19 H19 120.2 ?
C20 C19 H19 120.2 ?
C19 C20 C21 120.1(3) ?
C19 C20 H20 119.9 ?
C21 C20 H20 119.9 ?
C20 C21 C22 120.9(2) ?
C20 C21 H21 119.5 ?
C22 C21 H21 119.5 ?
C17 C22 C21 117.67(19) ?
C17 C22 Sn1 120.99(15) ?
C21 C22 Sn1 121.32(16) ?
C28 C23 C24 117.0(3) ?
C28 C23 Sn1 122.0(2) ?
C24 C23 Sn1 121.0(2) ?
C25 C24 C23 120.7(3) ?
C25 C24 H24 119.6 ?
C23 C24 H24 119.6 ?
C26 C25 C24 120.8(3) ?
C26 C25 H25 119.6 ?
C24 C25 H25 119.6 ?
C25 C26 C27 119.8(4) ?
C25 C26 H26 120.1 ?
C27 C26 H26 120.1 ?
C26 C27 C28 120.2(4) ?
C26 C27 H27 119.9 ?
C28 C27 H27 119.9 ?
C27 C28 C23 121.4(3) ?
C27 C28 H28 119.3 ?
C23 C28 H28 119.3 ?
C4 N1 C5 116.6(2) ?
C10 N2 C6 116.7(2) ?
Sn1 O1 H1B 115.2(18) ?
Sn1 O1 H1A 118.7(18) ?
H1B O1 H1A 116(3) ?
C16 Sn1 C22 116.54(9) yes
C16 Sn1 C23 122.39(7) yes
C22 Sn1 C23 119.84(7) yes
C16 Sn1 O1 85.41(7) yes
C22 Sn1 O1 83.32(7) yes
C23 Sn1 O1 90.01(9) yes
C16 Sn1 Cl1 92.74(6) yes
C22 Sn1 Cl1 93.72(5) yes
C23 Sn1 Cl1 94.59(7) yes
O1 Sn1 Cl1 175.34(8) yes

loop_
_geom_bond_atom_site_label_1
_geom_bond_atom_site_label_2
_geom_bond_distance
_geom_bond_publ_flag
C1 C2 1.347(4) ?
C1 C5 1.372(3) ?
C1 H1 0.9300 ?
C2 C3 1.355(4) ?
C2 H2 0.9300 ?
C3 C4 1.354(4) ?
C3 H3 0.9300 ?
C4 N1 1.312(3) ?
C4 H4 0.9300 ?
C5 N1 1.323(3) ?
C5 H5 0.9300 ?
C6 N2 1.326(3) ?
C6 C7 1.358(4) ?
C6 H6 0.9300 ?
C7 C8 1.361(4) ?
C7 H7 0.9300 ?
C8 C9 1.362(4) ?
C8 H8 0.9300 ?
C9 C10 1.372(3) ?
C9 H9 0.9300 ?
C10 N2 1.318(3) ?
C10 H10 0.9300 ?
C11 C16 1.395(3) ?
C11 C12 1.398(3) ?
C11 H11 0.9300 ?
C12 C13 1.371(4) ?
C12 H12 0.9300 ?
C13 C14 1.356(4) ?
C13 H13 0.9300 ?
C14 C15 1.382(3) ?
C14 H14 0.9300 ?
C15 C16 1.388(3) ?
C15 H15 0.9300 ?
C16 Sn1 2.124(2) yes
C17 C18 1.382(3) ?
C17 C22 1.384(3) ?
C17 H17 0.9300 ?
C18 C19 1.357(4) ?
C18 H18 0.9300 ?
C19 C20 1.370(4) ?
C19 H19 0.9300 ?
C20 C21 1.386(3) ?
C20 H20 0.9300 ?
C21 C22 1.387(3) ?
C21 H21 0.9300 ?
C22 Sn1 2.127(2) yes
C23 C28 1.387(4) ?
C23 C24 1.390(4) ?
C23 Sn1 2.145(3) yes
C24 C25 1.387(5) ?
C24 H24 0.9300 ?
C25 C26 1.356(6) ?
C25 H25 0.9300 ?
C26 C27 1.357(6) ?
C26 H26 0.9300 ?
C27 C28 1.387(5) ?
C27 H27 0.9300 ?
C28 H28 0.9300 ?
O1 Sn1 2.3469(14) yes
O1 H1B 0.76(3) ?
O1 H1A 0.78(3) ?
Sn1 Cl1 2.5068(9) yes

loop_
_geom_hbond_atom_site_label_D
_geom_hbond_atom_site_label_H
_geom_hbond_atom_site_label_A
_geom_hbond_distance_DH
_geom_hbond_distance_HA
_geom_hbond_distance_DA
_geom_hbond_angle_DHA
O1 H1A N1 0.78(3) 1.96(3) 2.740(2) 170(3)
O1 H1B N2 0.76(3) 2.01(3) 2.745(2) 164(6)

loop_
_geom_torsion_atom_site_label_1
_geom_torsion_atom_site_label_2
_geom_torsion_atom_site_label_3
_geom_torsion_atom_site_label_4
_geom_torsion
C5 C1 C2 C3 0.1(5)
C1 C2 C3 C4 -0.1(5)
C2 C3 C4 N1 -0.7(5)
C2 C1 C5 N1 0.7(5)
N2 C6 C7 C8 -1.7(4)
C6 C7 C8 C9 1.7(4)
C7 C8 C9 C10 -1.0(4)
C8 C9 C10 N2 0.2(4)
C16 C11 C12 C13 -0.3(4)
C11 C12 C13 C14 -0.4(5)
C12 C13 C14 C15 0.5(5)
C13 C14 C15 C16 -0.1(5)
C14 C15 C16 C11 -0.6(4)
C14 C15 C16 Sn1 179.0(2)
C12 C11 C16 C15 0.8(3)
C12 C11 C16 Sn1 -178.80(17)
C22 C17 C18 C19 1.1(4)
C17 C18 C19 C20 -1.0(5)
C18 C19 C20 C21 1.0(4)
C19 C20 C21 C22 -1.0(4)
C18 C17 C22 C21 -1.2(3)
C18 C17 C22 Sn1 -179.52(19)
C20 C21 C22 C17 1.1(3)
C20 C21 C22 Sn1 179.48(17)
C28 C23 C24 C25 0.5(3)
Sn1 C23 C24 C25 -179.27(17)
C23 C24 C25 C26 -0.9(4)
C24 C25 C26 C27 0.1(4)
C25 C26 C27 C28 1.1(4)
C26 C27 C28 C23 -1.5(3)
C24 C23 C28 C27 0.6(3)
Sn1 C23 C28 C27 -179.56(16)
C3 C4 N1 C5 1.3(4)
C1 C5 N1 C4 -1.3(4)
C9 C10 N2 C6 -0.1(4)
C7 C6 N2 C10 0.9(4)
C15 C16 Sn1 C22 47.86(19)
C11 C16 Sn1 C22 -132.59(16)
C15 C16 Sn1 C23 -144.87(17)
C11 C16 Sn1 C23 34.7(2)
C15 C16 Sn1 O1 128.05(18)
C11 C16 Sn1 O1 -52.40(17)
C15 C16 Sn1 Cl1 -47.67(17)
C11 C16 Sn1 Cl1 131.88(16)
C17 C22 Sn1 C16 18.84(18)
C21 C22 Sn1 C16 -159.47(16)
C17 C22 Sn1 C23 -148.77(16)
C21 C22 Sn1 C23 32.92(18)
C17 C22 Sn1 O1 -62.62(17)
C21 C22 Sn1 O1 119.08(17)
C17 C22 Sn1 Cl1 113.77(16)
C21 C22 Sn1 Cl1 -64.53(16)
C28 C23 Sn1 C16 -103.04(16)
C24 C23 Sn1 C16 76.77(17)
C28 C23 Sn1 C22 63.82(17)
C24 C23 Sn1 C22 -116.37(16)
C28 C23 Sn1 O1 -18.48(15)
C24 C23 Sn1 O1 161.33(16)
C28 C23 Sn1 Cl1 160.78(14)
C24 C23 Sn1 Cl1 -19.42(15)
